data_2022530
loop_
_publ_author_name
'Jiang, Tan-Lin'
'Li, Wei-Zhou'
'Gao, Qi-Feng'
'Tan, Deng-Feng'
'Pang, Jin-Ying'
'Zhang, Shu-Hua'

_publ_section_title
;
 Syntheses, crystal structures and Hirshfeld surface analysis of
 (<i>Z</i>)-3-[(3-acetyl-2-hydroxyphenyl)amino]-2-bromoprop-2-enal and a
 novel Zn^II^ complex
;
_journal_coeditor_code LF3125
_journal_issue 2
_journal_name_full 'Acta Crystallographica Section C'
_journal_page_first
;
;
_journal_paper_doi 10.1107/S2053229622000924
_journal_volume 78
_journal_year 2022
_chemical_formula_iupac '[Zn2 (C11 H8 Br N O3) (C2 H3 O2)2 (C4 H9 N O)]'
_chemical_formula_moiety 'C19 H23 Br N2 O8 Zn2'
_chemical_formula_sum 'C19 H23 Br N2 O8 Zn2'
_chemical_formula_weight 618.04
_chemical_name_systematic
Di-\m-acetato-1:2\k^4^<i>O</i>:<i>O</i>'-(\m-2-acetyl-6-{[(<i>Z</i>)-2-bromo-3-oxoprop-1-en-1-yl]azanidyl}phenolato-1\k^2^<i>O</i>^1^,<i>O</i>^2^:2\k^3^<i>O</i>^1^,<i>N</i>,<i>O</i>^6^)(<i>N</i>,<i>N</i>-dimethyl-acetamide-1\k<i>O</i>)dizinc(II)
_space_group_crystal_system triclinic
_space_group_IT_number 2
_space_group_name_Hall '-P 1'
_space_group_name_H-M_alt 'P -1'
_atom_sites_solution_hydrogens geom
_audit_creation_method SHELXL-2014
_cell_angle_alpha 87.217(8)
_cell_angle_beta 89.232(7)
_cell_angle_gamma 83.518(7)
_cell_formula_units_Z 2
_cell_length_a 8.0300(5)
_cell_length_b 10.1184(10)
_cell_length_c 14.4723(14)
_cell_measurement_reflns_used 2035
_cell_measurement_temperature 293(2)
_cell_measurement_theta_max 25.2190
_cell_measurement_theta_min 3.7380
_cell_volume 1166.95(18)
_computing_cell_refinement
;
CrysAlis PRO (Rigaku OD, 2018)
;
_computing_data_collection
;
CrysAlis PRO (Rigaku OD, 2018)
;
_computing_data_reduction
;
CrysAlis PRO (Rigaku OD, 2018)
;
_computing_publication_material
;
SHELXL2014 (Sheldrick, 2015)
;
_computing_structure_refinement
;
SHELXL2014 (Sheldrick, 2015)
;
_computing_structure_solution
;
olex2.solve (Bourhis <i>et al.</i>,  2015) and OLEX2 (Dolomanov <i>et
al.</i>,  2009)
;
_diffrn_ambient_temperature 293(2)
_diffrn_detector_area_resol_mean 16.0233
_diffrn_measured_fraction_theta_full 0.980
_diffrn_measured_fraction_theta_max 0.996
_diffrn_measurement_device_type 'Rigaku OD SuperNova Single source diffractometer with an Eos detector'
_diffrn_measurement_method '\w scans'
_diffrn_radiation_type MoK\a
_diffrn_radiation_wavelength 0.71073
_diffrn_reflns_av_R_equivalents 0.0265
_diffrn_reflns_av_unetI/netI 0.0544
_diffrn_reflns_limit_h_max 9
_diffrn_reflns_limit_h_min -9
_diffrn_reflns_limit_k_max 12
_diffrn_reflns_limit_k_min -10
_diffrn_reflns_limit_l_max 13
_diffrn_reflns_limit_l_min -17
_diffrn_reflns_number 7311
_diffrn_reflns_theta_full 25.242
_diffrn_reflns_theta_max 25.099
_diffrn_reflns_theta_min 3.336
_diffrn_source 'micro-focus sealed X-ray tube'
_exptl_absorpt_coefficient_mu 3.814
_exptl_absorpt_correction_T_max 0.796
_exptl_absorpt_correction_T_min 0.557
_exptl_absorpt_correction_type multi-scan
_exptl_absorpt_process_details
;
(CrysAlis PRO; Rigaku OD, 2018)
;
_exptl_crystal_colour ORANGE
_exptl_crystal_density_diffrn 1.759
_exptl_crystal_description needle
_exptl_crystal_F_000 620
_exptl_crystal_size_max 0.21
_exptl_crystal_size_mid 0.13
_exptl_crystal_size_min 0.06
_refine_diff_density_max 0.317
_refine_diff_density_min -0.490
_refine_ls_extinction_method none
_refine_ls_goodness_of_fit_ref 1.007
_refine_ls_hydrogen_treatment constr
_refine_ls_matrix_type full
_refine_ls_number_parameters 295
_refine_ls_number_reflns 4142
_refine_ls_number_restraints 0
_refine_ls_restrained_S_all 1.007
_refine_ls_R_factor_all 0.0632
_refine_ls_R_factor_gt 0.0387
_refine_ls_shift/su_max 0.002
_refine_ls_shift/su_mean 0.000
_refine_ls_structure_factor_coef Fsqd
_refine_ls_weighting_details 'w=1/[\s^2^(Fo^2^)+(0.0366P)^2^+0.1413P] where P=(Fo^2^+2Fc^2^)/3'
_refine_ls_weighting_scheme calc
_refine_ls_wR_factor_gt 0.0790
_refine_ls_wR_factor_ref 0.0939
_reflns_number_gt 3027
_reflns_number_total 4142
_reflns_threshold_expression 'I > 2\s(I)'
_cod_data_source_file lf3125sup1.cif
_cod_data_source_block px2
_cod_database_code 2022530
_shelx_space_group_comment
;
The symmetry employed for this shelxl refinement is uniquely defined
by the following loop, which should always be used as a source of
symmetry information in preference to the above space-group names.
They are only intended as comments.
;
_shelx_estimated_absorpt_t_min 0.501
_shelx_estimated_absorpt_t_max 0.803
_shelxl_version_number 2.014

loop_
_space_group_symop_operation_xyz
'x, y, z'
'-x, -y, -z'

loop_
_atom_site_type_symbol
_atom_site_label
_atom_site_fract_x
_atom_site_fract_y
_atom_site_fract_z
_atom_site_U_iso_or_equiv
_atom_site_adp_type
_atom_site_calc_flag
_atom_site_occupancy
_atom_site_disorder_assembly
_atom_site_disorder_group
Zn Zn1 0.68765(6) 0.69170(5) 0.67187(3) 0.04309(16) Uani d 1 . .
Br Br1 0.64484(7) 0.13167(5) 1.11694(4) 0.06499(18) Uani d 1 . .
O O1 0.5393(4) 0.2610(3) 0.8539(2) 0.0616(9) Uani d 1 . .
N N1 0.7054(4) 0.4572(3) 0.9468(2) 0.0400(8) Uani d 1 . .
C C1 0.5575(5) 0.2019(5) 0.9320(3) 0.0517(12) Uani d 1 . .
H H1 0.5142 0.1206 0.9399 0.062 Uiso calc 1 . .
Zn Zn2 0.62359(6) 0.43658(5) 0.81579(3) 0.04353(16) Uani d 1 . .
O O2 0.7241(4) 0.6165(3) 0.8007(2) 0.0523(8) Uani d 1 . .
N N2 0.6575(5) 0.8954(5) 0.4111(3) 0.0649(12) Uani d 1 . .
C C2 0.6357(5) 0.2458(4) 1.0078(3) 0.0443(11) Uani d 1 . .
O O3 0.7827(4) 0.8552(3) 0.7231(2) 0.0573(9) Uani d 1 . .
C C3 0.7025(5) 0.3669(4) 1.0129(3) 0.0416(10) Uani d 1 . .
H H3 0.7492 0.3840 1.0689 0.050 Uiso calc 1 . .
O O4 0.7673(4) 0.3595(3) 0.7134(2) 0.0593(9) Uani d 1 . .
C C4 0.7707(5) 0.5788(4) 0.9595(3) 0.0390(10) Uani d 1 . .
O O5 0.8095(4) 0.5304(3) 0.6163(2) 0.0563(8) Uani d 1 . .
C C5 0.8246(5) 0.6219(5) 1.0417(3) 0.0528(12) Uani d 1 . .
H H5 0.8222 0.5673 1.0952 0.063 Uiso calc 1 . .
O O6 0.3989(3) 0.5142(3) 0.7658(2) 0.0545(8) Uani d 1 . .
C C6 0.8824(6) 0.7453(5) 1.0456(3) 0.0633(14) Uani d 1 . .
H H6 0.9191 0.7722 1.1017 0.076 Uiso calc 1 . .
O O7 0.4412(3) 0.6849(3) 0.6677(2) 0.0547(8) Uani d 1 . .
C C7 0.8862(5) 0.8277(5) 0.9688(3) 0.0557(13) Uani d 1 . .
H H7 0.9254 0.9102 0.9732 0.067 Uiso calc 1 . .
O O8 0.6958(4) 0.8040(3) 0.5514(2) 0.0571(8) Uani d 1 . .
C C8 0.7751(5) 0.6631(4) 0.8778(3) 0.0389(10) Uani d 1 . .
C C9 0.8311(5) 0.7899(4) 0.8816(3) 0.0416(10) Uani d 1 . .
C C10 0.8308(5) 0.8810(4) 0.8014(3) 0.0466(11) Uani d 1 . .
C C11 0.8921(6) 1.0151(5) 0.8074(4) 0.0654(14) Uani d 1 . .
H H11A 1.0075 1.0039 0.8256 0.098 Uiso calc 1 . .
H H11B 0.8263 1.0652 0.8524 0.098 Uiso calc 1 . .
H H11C 0.8815 1.0620 0.7481 0.098 Uiso calc 1 . .
C C12 0.9477(7) 0.3202(6) 0.5861(4) 0.097(2) Uani d 1 . .
H H12A 1.0255 0.2662 0.6258 0.145 Uiso calc 1 . .
H H12B 1.0081 0.3723 0.5429 0.145 Uiso calc 1 . .
H H12C 0.8834 0.2639 0.5529 0.145 Uiso calc 1 . .
C C13 0.8313(5) 0.4117(5) 0.6437(4) 0.0528(12) Uani d 1 . .
C C14 0.3511(5) 0.6114(5) 0.7124(3) 0.0471(11) Uani d 1 . .
C C15 0.1634(5) 0.6422(6) 0.7005(4) 0.0778(17) Uani d 1 . .
H H15A 0.1067 0.5994 0.7503 0.117 Uiso calc 1 . .
H H15B 0.1314 0.6100 0.6427 0.117 Uiso calc 1 . .
H H15C 0.1331 0.7367 0.7007 0.117 Uiso calc 1 . .
C C16 0.5588(7) 0.6796(6) 0.4448(4) 0.0852(18) Uani d 1 . .
H H16A 0.6136 0.6004 0.4754 0.128 Uiso calc 1 . .
H H16B 0.5678 0.6718 0.3790 0.128 Uiso calc 1 . .
H H16C 0.4427 0.6906 0.4627 0.128 Uiso calc 1 . .
C C17 0.6408(5) 0.7983(5) 0.4720(3) 0.0521(12) Uani d 1 . .
C C18 0.5994(9) 0.8999(8) 0.3153(4) 0.126(3) Uani d 1 . .
H H18A 0.6782 0.8453 0.2789 0.189 Uiso calc 1 . .
H H18B 0.5902 0.9900 0.2903 0.189 Uiso calc 1 . .
H H18C 0.4919 0.8672 0.3138 0.189 Uiso calc 1 . .
C C19 0.7426(7) 1.0085(5) 0.4376(4) 0.0897(19) Uani d 1 . .
H H19A 0.7562 1.0045 0.5036 0.135 Uiso calc 1 . .
H H19B 0.6766 1.0902 0.4188 0.135 Uiso calc 1 . .
H H19C 0.8506 1.0047 0.4080 0.135 Uiso calc 1 . .

loop_
_atom_site_aniso_label
_atom_site_aniso_U_11
_atom_site_aniso_U_22
_atom_site_aniso_U_33
_atom_site_aniso_U_12
_atom_site_aniso_U_13
_atom_site_aniso_U_23
Zn1 0.0489(3) 0.0399(3) 0.0410(3) -0.0086(2) -0.0020(2) 0.0022(2)
Br1 0.0821(4) 0.0524(3) 0.0597(4) -0.0117(3) -0.0034(3) 0.0146(3)
O1 0.085(2) 0.054(2) 0.050(2) -0.0310(18) -0.0088(17) 0.0050(18)
N1 0.0429(19) 0.039(2) 0.039(2) -0.0049(16) 0.0007(16) -0.0043(18)
C1 0.059(3) 0.037(3) 0.063(3) -0.020(2) 0.003(2) -0.004(3)
Zn2 0.0536(3) 0.0394(3) 0.0395(3) -0.0131(2) -0.0029(2) -0.0023(2)
O2 0.080(2) 0.0406(19) 0.0401(18) -0.0219(15) -0.0128(16) 0.0004(15)
N2 0.069(3) 0.072(3) 0.050(3) 0.001(2) -0.006(2) 0.017(2)
C2 0.050(3) 0.036(3) 0.047(3) -0.007(2) 0.001(2) 0.003(2)
O3 0.074(2) 0.045(2) 0.055(2) -0.0167(16) -0.0108(17) 0.0020(17)
C3 0.044(2) 0.040(3) 0.040(3) -0.001(2) -0.003(2) -0.002(2)
O4 0.076(2) 0.043(2) 0.059(2) -0.0104(17) 0.0162(18) -0.0048(17)
C4 0.038(2) 0.039(3) 0.041(3) -0.0033(19) -0.0021(19) -0.009(2)
O5 0.063(2) 0.050(2) 0.053(2) -0.0003(16) 0.0110(15) 0.0002(17)
C5 0.063(3) 0.056(3) 0.041(3) -0.014(2) -0.003(2) -0.001(2)
O6 0.0490(18) 0.057(2) 0.058(2) -0.0102(15) -0.0056(15) 0.0047(18)
C6 0.082(4) 0.070(4) 0.046(3) -0.034(3) -0.003(3) -0.015(3)
O7 0.0457(18) 0.064(2) 0.053(2) -0.0046(16) -0.0005(15) 0.0091(18)
C7 0.064(3) 0.048(3) 0.061(3) -0.026(2) -0.002(2) -0.018(3)
O8 0.080(2) 0.053(2) 0.0399(19) -0.0193(17) -0.0074(16) 0.0088(16)
C8 0.036(2) 0.045(3) 0.037(2) -0.0038(19) 0.0005(18) -0.009(2)
C9 0.040(2) 0.037(3) 0.049(3) -0.0076(19) 0.002(2) -0.008(2)
C10 0.040(2) 0.039(3) 0.061(3) -0.005(2) 0.003(2) -0.005(2)
C11 0.082(3) 0.039(3) 0.078(4) -0.016(3) -0.010(3) -0.003(3)
C12 0.099(4) 0.085(5) 0.101(5) 0.015(4) 0.048(4) -0.021(4)
C13 0.048(3) 0.051(3) 0.059(3) -0.004(2) 0.003(2) -0.007(3)
C14 0.043(3) 0.057(3) 0.041(3) 0.000(2) -0.002(2) -0.011(2)
C15 0.047(3) 0.104(5) 0.081(4) -0.008(3) -0.004(3) 0.013(4)
C16 0.091(4) 0.094(5) 0.077(4) -0.034(4) -0.015(3) -0.016(4)
C17 0.046(3) 0.055(3) 0.053(3) 0.000(2) 0.001(2) 0.001(3)
C18 0.152(6) 0.164(8) 0.053(4) 0.002(6) -0.025(4) 0.035(5)
C19 0.101(4) 0.052(4) 0.112(5) -0.006(3) 0.017(4) 0.021(4)

loop_
_atom_type_symbol
_atom_type_description
_atom_type_scat_dispersion_real
_atom_type_scat_dispersion_imag
_atom_type_scat_source
C C 0.0033 0.0016 'International Tables Vol C Tables 4.2.6.8 and 6.1.1.4'
H H 0.0000 0.0000 'International Tables Vol C Tables 4.2.6.8 and 6.1.1.4'
Br Br -0.2901 2.4595 'International Tables Vol C Tables 4.2.6.8 and 6.1.1.4'
N N 0.0061 0.0033 'International Tables Vol C Tables 4.2.6.8 and 6.1.1.4'
O O 0.0106 0.0060 'International Tables Vol C Tables 4.2.6.8 and 6.1.1.4'
Zn Zn 0.2839 1.4301 'International Tables Vol C Tables 4.2.6.8 and 6.1.1.4'

loop_
_geom_angle_atom_site_label_1
_geom_angle_atom_site_label_2
_geom_angle_atom_site_label_3
_geom_angle_site_symmetry_1
_geom_angle_site_symmetry_3
_geom_angle
_geom_angle_publ_flag
O7 Zn1 O2 . . 97.62(12) y
O7 Zn1 O5 . . 110.42(13) y
O2 Zn1 O5 . . 92.97(12) y
O7 Zn1 O8 . . 94.36(13) y
O2 Zn1 O8 . . 163.92(12) y
O5 Zn1 O8 . . 92.86(13) y
O7 Zn1 O3 . . 120.19(13) y
O2 Zn1 O3 . . 83.31(12) y
O5 Zn1 O3 . . 129.32(13) y
O8 Zn1 O3 . . 81.39(13) y
C1 O1 Zn2 . . 125.6(3) ?
C3 N1 C4 . . 121.8(4) ?
C3 N1 Zn2 . . 123.9(3) ?
C4 N1 Zn2 . . 114.2(3) ?
O1 C1 C2 . . 126.5(4) ?
O1 C1 H1 . . 116.7 ?
C2 C1 H1 . . 116.7 ?
O4 Zn2 O6 . . 109.83(13) y
O4 Zn2 O1 . . 93.61(14) y
O6 Zn2 O1 . . 92.73(13) y
O4 Zn2 N1 . . 124.52(13) y
O6 Zn2 N1 . . 125.10(13) y
O1 Zn2 N1 . . 91.22(14) y
O4 Zn2 O2 . . 91.95(13) y
O6 Zn2 O2 . . 93.35(12) y
O1 Zn2 O2 . . 169.87(12) y
N1 Zn2 O2 . . 78.65(13) y
C8 O2 Zn1 . . 134.3(3) ?
C8 O2 Zn2 . . 115.5(3) ?
Zn1 O2 Zn2 . . 109.40(13) y
C17 N2 C18 . . 124.7(5) ?
C17 N2 C19 . . 119.1(4) ?
C18 N2 C19 . . 116.2(5) ?
C1 C2 C3 . . 126.4(4) ?
C1 C2 Br1 . . 116.3(3) ?
C3 C2 Br1 . . 117.2(3) ?
C10 O3 Zn1 . . 133.3(3) ?
N1 C3 C2 . . 125.9(4) ?
N1 C3 H3 . . 117.0 ?
C2 C3 H3 . . 117.0 ?
C13 O4 Zn2 . . 132.1(3) ?
C5 C4 N1 . . 126.3(4) ?
C5 C4 C8 . . 119.2(4) ?
N1 C4 C8 . . 114.5(3) ?
C13 O5 Zn1 . . 132.0(3) ?
C4 C5 C6 . . 120.8(5) ?
C4 C5 H5 . . 119.6 ?
C6 C5 H5 . . 119.6 ?
C14 O6 Zn2 . . 134.0(3) ?
C7 C6 C5 . . 121.0(5) ?
C7 C6 H6 . . 119.5 ?
C5 C6 H6 . . 119.5 ?
C14 O7 Zn1 . . 130.1(3) ?
C6 C7 C9 . . 121.2(4) ?
C6 C7 H7 . . 119.4 ?
C9 C7 H7 . . 119.4 ?
C17 O8 Zn1 . . 135.4(3) ?
O2 C8 C9 . . 122.9(4) ?
O2 C8 C4 . . 116.8(4) ?
C9 C8 C4 . . 120.3(4) ?
C8 C9 C7 . . 117.5(4) ?
C8 C9 C10 . . 122.2(4) ?
C7 C9 C10 . . 120.3(4) ?
O3 C10 C9 . . 123.8(4) ?
O3 C10 C11 . . 115.2(4) ?
C9 C10 C11 . . 121.0(4) ?
C10 C11 H11A . . 109.5 ?
C10 C11 H11B . . 109.5 ?
H11A C11 H11B . . 109.5 ?
C10 C11 H11C . . 109.5 ?
H11A C11 H11C . . 109.5 ?
H11B C11 H11C . . 109.5 ?
C13 C12 H12A . . 109.5 ?
C13 C12 H12B . . 109.5 ?
H12A C12 H12B . . 109.5 ?
C13 C12 H12C . . 109.5 ?
H12A C12 H12C . . 109.5 ?
H12B C12 H12C . . 109.5 ?
O5 C13 O4 . . 127.2(5) ?
O5 C13 C12 . . 116.4(5) ?
O4 C13 C12 . . 116.5(5) ?
O7 C14 O6 . . 127.0(4) ?
O7 C14 C15 . . 116.8(4) ?
O6 C14 C15 . . 116.2(5) ?
C14 C15 H15A . . 109.5 ?
C14 C15 H15B . . 109.5 ?
H15A C15 H15B . . 109.5 ?
C14 C15 H15C . . 109.5 ?
H15A C15 H15C . . 109.5 ?
H15B C15 H15C . . 109.5 ?
C17 C16 H16A . . 109.5 ?
C17 C16 H16B . . 109.5 ?
H16A C16 H16B . . 109.5 ?
C17 C16 H16C . . 109.5 ?
H16A C16 H16C . . 109.5 ?
H16B C16 H16C . . 109.5 ?
O8 C17 N2 . . 119.5(5) ?
O8 C17 C16 . . 120.8(5) ?
N2 C17 C16 . . 119.7(5) ?
N2 C18 H18A . . 109.5 ?
N2 C18 H18B . . 109.5 ?
H18A C18 H18B . . 109.5 ?
N2 C18 H18C . . 109.5 ?
H18A C18 H18C . . 109.5 ?
H18B C18 H18C . . 109.5 ?
N2 C19 H19A . . 109.5 ?
N2 C19 H19B . . 109.5 ?
H19A C19 H19B . . 109.5 ?
N2 C19 H19C . . 109.5 ?
H19A C19 H19C . . 109.5 ?
H19B C19 H19C . . 109.5 ?

loop_
_geom_bond_atom_site_label_1
_geom_bond_atom_site_label_2
_geom_bond_site_symmetry_2
_geom_bond_distance
_geom_bond_publ_flag
Zn1 O7 . 1.989(3) y
Zn1 O2 . 1.992(3) y
Zn1 O5 . 2.003(3) y
Zn1 O8 . 2.039(3) y
Zn1 O3 . 2.072(3) y
Br1 C2 . 1.908(4) ?
O1 C1 . 1.255(5) ?
O1 Zn2 . 2.022(3) y
N1 C3 . 1.292(5) ?
N1 C4 . 1.412(5) ?
N1 Zn2 . 2.043(3) y
C1 C2 . 1.388(6) ?
C1 H1 . 0.9300 ?
Zn2 O4 . 2.000(3) y
Zn2 O6 . 2.014(3) y
Zn2 O2 . 2.074(3) y
O2 C8 . 1.319(5) ?
N2 C17 . 1.305(6) ?
N2 C18 . 1.466(6) ?
N2 C19 . 1.466(7) ?
C2 C3 . 1.397(6) ?
O3 C10 . 1.250(5) ?
C3 H3 . 0.9300 ?
O4 C13 . 1.247(6) ?
C4 C5 . 1.378(6) ?
C4 C8 . 1.427(6) ?
O5 C13 . 1.241(5) ?
C5 C6 . 1.384(6) ?
C5 H5 . 0.9300 ?
O6 C14 . 1.249(5) ?
C6 C7 . 1.359(6) ?
C6 H6 . 0.9300 ?
O7 C14 . 1.248(5) ?
C7 C9 . 1.427(6) ?
C7 H7 . 0.9300 ?
O8 C17 . 1.244(5) ?
C8 C9 . 1.411(6) ?
C9 C10 . 1.446(6) ?
C10 C11 . 1.501(6) ?
C11 H11A . 0.9600 ?
C11 H11B . 0.9600 ?
C11 H11C . 0.9600 ?
C12 C13 . 1.512(6) ?
C12 H12A . 0.9600 ?
C12 H12B . 0.9600 ?
C12 H12C . 0.9600 ?
C14 C15 . 1.515(6) ?
C15 H15A . 0.9600 ?
C15 H15B . 0.9600 ?
C15 H15C . 0.9600 ?
C16 C17 . 1.505(7) ?
C16 H16A . 0.9600 ?
C16 H16B . 0.9600 ?
C16 H16C . 0.9600 ?
C18 H18A . 0.9600 ?
C18 H18B . 0.9600 ?
C18 H18C . 0.9600 ?
C19 H19A . 0.9600 ?
C19 H19B . 0.9600 ?
C19 H19C . 0.9600 ?

loop_
_geom_hbond_atom_site_label_D
_geom_hbond_atom_site_label_H
_geom_hbond_atom_site_label_A
_geom_hbond_site_symmetry_A
_geom_hbond_distance_DH
_geom_hbond_distance_HA
_geom_hbond_distance_DA
_geom_hbond_angle_DHA
_geom_hbond_publ_flag
C1 H1 Br1 2_657 0.93 3.13 4.005(5) 157.6 yes
C11 H11A Br1 2_767 0.96 3.07 3.992(5) 160.4 yes
C16 H16A O5 . 0.96 2.61 3.401(6) 139.6 yes
C18 H18B Br1 1_564 0.96 2.88 3.658(7) 138.7 yes
C19 H19B O7 2_676 0.96 2.63 3.563(6) 164.5 yes

loop_
_geom_torsion_atom_site_label_1
_geom_torsion_atom_site_label_2
_geom_torsion_atom_site_label_3
_geom_torsion_atom_site_label_4
_geom_torsion_site_symmetry_1
_geom_torsion_site_symmetry_2
_geom_torsion_site_symmetry_3
_geom_torsion_site_symmetry_4
_geom_torsion
_geom_torsion_publ_flag
Zn2 O1 C1 C2 . . . . 1.2(7) ?
O1 C1 C2 C3 . . . . 3.1(7) ?
O1 C1 C2 Br1 . . . . -179.4(4) ?
C4 N1 C3 C2 . . . . 177.8(4) ?
Zn2 N1 C3 C2 . . . . -3.9(6) ?
C1 C2 C3 N1 . . . . -1.5(7) ?
Br1 C2 C3 N1 . . . . -179.0(3) ?
C3 N1 C4 C5 . . . . -5.8(6) ?
Zn2 N1 C4 C5 . . . . 175.7(3) ?
C3 N1 C4 C8 . . . . 175.8(3) ?
Zn2 N1 C4 C8 . . . . -2.7(4) ?
N1 C4 C5 C6 . . . . -178.3(4) ?
C8 C4 C5 C6 . . . . 0.1(7) ?
C4 C5 C6 C7 . . . . 0.5(7) ?
C5 C6 C7 C9 . . . . -0.1(7) ?
Zn1 O2 C8 C9 . . . . -4.9(6) ?
Zn2 O2 C8 C9 . . . . -173.5(3) ?
Zn1 O2 C8 C4 . . . . 174.7(3) ?
Zn2 O2 C8 C4 . . . . 6.1(4) ?
C5 C4 C8 O2 . . . . 179.2(4) ?
N1 C4 C8 O2 . . . . -2.2(5) ?
C5 C4 C8 C9 . . . . -1.2(6) ?
N1 C4 C8 C9 . . . . 177.4(3) ?
O2 C8 C9 C7 . . . . -178.8(4) ?
C4 C8 C9 C7 . . . . 1.6(6) ?
O2 C8 C9 C10 . . . . 2.4(6) ?
C4 C8 C9 C10 . . . . -177.2(4) ?
C6 C7 C9 C8 . . . . -1.0(6) ?
C6 C7 C9 C10 . . . . 177.9(4) ?
Zn1 O3 C10 C9 . . . . 0.7(6) ?
Zn1 O3 C10 C11 . . . . 179.9(3) ?
C8 C9 C10 O3 . . . . -0.4(6) ?
C7 C9 C10 O3 . . . . -179.2(4) ?
C8 C9 C10 C11 . . . . -179.7(4) ?
C7 C9 C10 C11 . . . . 1.5(6) ?
Zn1 O5 C13 O4 . . . . 6.6(8) ?
Zn1 O5 C13 C12 . . . . -173.7(3) ?
Zn2 O4 C13 O5 . . . . -6.0(8) ?
Zn2 O4 C13 C12 . . . . 174.3(3) ?
Zn1 O7 C14 O6 . . . . -7.1(7) ?
Zn1 O7 C14 C15 . . . . 173.3(3) ?
Zn2 O6 C14 O7 . . . . 6.3(8) ?
Zn2 O6 C14 C15 . . . . -174.2(3) ?
Zn1 O8 C17 N2 . . . . 174.3(3) ?
Zn1 O8 C17 C16 . . . . -7.0(7) ?
C18 N2 C17 O8 . . . . 179.5(5) ?
C19 N2 C17 O8 . . . . 0.7(7) ?
C18 N2 C17 C16 . . . . 0.7(7) ?
C19 N2 C17 C16 . . . . -178.0(5) ?

_cod_database_fobs_code 2022530
